data_2019446
loop_
_publ_author_name
'Zimmermann, Teresa K.'
'Haslinger, Stefan'
'P\"othig, Alexander'
'K\"uhn, Fritz E.'

_publ_section_title
;
 Structure and catalytic activity of the ruthenium(I) sawhorse-type
 complex [Ru~2~{\m,\h^2^-CF~3~(CF~2~)~5~COO}~2~(DMSO)~2~(CO)~4~]
;
_journal_coeditor_code EG3153
_journal_issue 4
_journal_name_full 'Acta Crystallographica Section C'
_journal_page_first 384
_journal_page_last 387
_journal_paper_doi 10.1107/S2053229614006354
_journal_volume 70
_journal_year 2014
_chemical_formula_iupac '[Ru2 (C7 F13 O2)2 (C2 H6 O S)2 (C O)4]'
_chemical_formula_moiety 'C22 H12 F26 O10 Ru2 S2'
_chemical_formula_structural 'Ru2 (CO)4 (CF3(CF2)5 COO)2 (C2 H6 O S)2'
_chemical_formula_sum 'C22 H12 F26 O10 Ru2 S2'
_chemical_formula_weight 1196.60
_chemical_name_systematic
;Di-\m-perfluoroheptanoato-\k^4^<i>O</i>:<i>O</i>'-bis[dicarbonyl(dimethyl
sulfoxide-\k<i>S</i>)ruthenium(I)](<i>Ru</i>--<i>Ru</i>)
;
_space_group_IT_number 2
_symmetry_cell_setting triclinic
_symmetry_space_group_name_Hall '-P 1'
_symmetry_space_group_name_H-M 'P -1'
_atom_sites_solution_hydrogens geom
_cell_angle_alpha 101.243(3)
_cell_angle_beta 90.478(2)
_cell_angle_gamma 90.830(2)
_cell_formula_units_Z 4
_cell_length_a 10.3430(5)
_cell_length_b 14.1199(8)
_cell_length_c 25.3010(13)
_cell_measurement_reflns_used 9908
_cell_measurement_temperature 123
_cell_measurement_theta_max 25.3901
_cell_measurement_theta_min 2.4387
_cell_volume 3623.5(3)
_computing_cell_refinement 'SAINT (Bruker, 2008)'
_computing_data_collection 'APEX2 (Bruker, 2008)'
_computing_data_reduction 'SAINT (Bruker, 2008)'
_computing_molecular_graphics 'PLATON (Spek, 2009)'
_computing_publication_material
;
PLATON (Spek, 2009) and enCIFer (Allen <i>et al.</i>, 2004)
;
_computing_structure_refinement
;
SHELXL97 (Sheldrick, 2008) and SHELXLE (H\"ubschle <i>et al.</i>,
2011)
;
_computing_structure_solution 'SHELXS97 (Sheldrick, 2008)'
_diffrn_ambient_temperature 123
_diffrn_detector_area_resol_mean 16
_diffrn_measured_fraction_theta_full 0.985
_diffrn_measured_fraction_theta_max 0.985
_diffrn_measurement_device '\k-geometry diffractometer'
_diffrn_measurement_device_type 'Bruker APEXII CCD area-detector'
_diffrn_measurement_method '\f and \w rotation'
_diffrn_radiation_monochromator 'MONTEL optic'
_diffrn_radiation_source 'rotating anode FR591'
_diffrn_radiation_type MoK\a
_diffrn_radiation_wavelength 0.71073
_diffrn_reflns_av_R_equivalents 0.0379
_diffrn_reflns_av_sigmaI/netI 0.0305
_diffrn_reflns_limit_h_max 12
_diffrn_reflns_limit_h_min -12
_diffrn_reflns_limit_k_max 17
_diffrn_reflns_limit_k_min -17
_diffrn_reflns_limit_l_max 30
_diffrn_reflns_limit_l_min -30
_diffrn_reflns_number 86914
_diffrn_reflns_reduction_process
;
;
_diffrn_reflns_theta_full 25.46
_diffrn_reflns_theta_max 25.46
_diffrn_reflns_theta_min 0.82
_exptl_absorpt_coefficient_mu 1.134
_exptl_absorpt_correction_T_max 0.901
_exptl_absorpt_correction_T_min 0.703
_exptl_absorpt_correction_type multi-scan
_exptl_absorpt_process_details '(SADABS; Bruker, 2008)'
_exptl_crystal_colour yellow
_exptl_crystal_density_diffrn 2.194
_exptl_crystal_density_method 'not measured'
_exptl_crystal_description plate
_exptl_crystal_F_000 2312
_exptl_crystal_size_max 0.340
_exptl_crystal_size_mid 0.290
_exptl_crystal_size_min 0.090
_refine_diff_density_max 0.734
_refine_diff_density_min -0.478
_refine_ls_extinction_method none
_refine_ls_goodness_of_fit_ref 1.036
_refine_ls_hydrogen_treatment constr
_refine_ls_matrix_type full
_refine_ls_number_parameters 1225
_refine_ls_number_reflns 13225
_refine_ls_number_restraints 24
_refine_ls_restrained_S_all 1.036
_refine_ls_R_factor_all 0.0368
_refine_ls_R_factor_gt 0.0256
_refine_ls_shift/su_max 0.003
_refine_ls_shift/su_mean 0.000
_refine_ls_structure_factor_coef Fsqd
_refine_ls_weighting_details 'W=1/[\S^2^(FO^2^)+(0.0170P)^2^+4.1637P] WHERE P=(FO^2^+2FC^2^)/3'
_refine_ls_weighting_scheme calc
_refine_ls_wR_factor_gt 0.0492
_refine_ls_wR_factor_ref 0.0533
_reflns_number_gt 11061
_reflns_number_total 13225
_reflns_threshold_expression I>2\s(I)
_cod_data_source_file eg3153sup1.cf
_cod_data_source_block I
_cod_database_code 2019446

loop_
_symmetry_equiv_pos_site_id
_symmetry_equiv_pos_as_xyz
1 x,y,z
2 -x,-y,-z

loop_
_atom_site_aniso_label
_atom_site_aniso_U_11
_atom_site_aniso_U_22
_atom_site_aniso_U_33
_atom_site_aniso_U_12
_atom_site_aniso_U_13
_atom_site_aniso_U_23
Ru1 0.01170(10) 0.01270(10) 0.01440(10) 0.00050(10) 0.00000(10) 0.00400(10)
Ru2 0.01150(10) 0.01180(10) 0.01280(10) 0.00020(10) 0.00010(10) 0.00150(10)
S1 0.0139(3) 0.0144(3) 0.0261(4) 0.0011(3) 0.0005(3) 0.0060(3)
S2 0.0137(3) 0.0133(3) 0.0205(4) 0.0020(3) 0.0009(3) 0.0024(3)
F1 0.0111(8) 0.0432(10) 0.0322(10) -0.0047(7) 0.0031(7) 0.0015(8)
F5_a 0.024(2) 0.039(3) 0.026(2) -0.015(2) 0.0083(15) -0.003(3)
F2 0.0433(11) 0.0189(8) 0.0235(9) 0.0016(7) 0.0120(8) 0.0090(7)
F6_a 0.053(3) 0.011(3) 0.027(2) 0.0065(19) -0.0040(17) 0.012(3)
F3 0.0368(10) 0.0208(9) 0.0235(9) 0.0124(7) 0.0022(7) 0.0062(7)
F7_a 0.047(3) 0.0326(17) 0.0168(17) 0.0021(18) 0.0019(17) 0.0045(12)
F4 0.0197(9) 0.0295(9) 0.0245(9) -0.0054(7) -0.0006(7) 0.0037(7)
F8_a 0.0236(19) 0.032(3) 0.035(3) 0.0061(17) -0.0066(16) -0.0062(17)
F9_a 0.066(6) 0.027(4) 0.022(3) -0.002(3) -0.003(3) 0.010(3)
F10_a 0.035(3) 0.043(3) 0.038(2) 0.023(2) -0.0100(17) -0.008(2)
F11_a 0.089(5) 0.054(3) 0.036(3) 0.032(3) 0.010(3) -0.008(2)
F12_a 0.076(3) 0.032(2) 0.032(2) -0.001(2) -0.0192(19) -0.0013(17)
F13_a 0.136(6) 0.023(3) 0.042(2) 0.023(3) -0.025(3) -0.001(2)
F14 0.0122(8) 0.0288(9) 0.0279(9) -0.0025(6) -0.0020(7) 0.0083(7)
F15 0.0280(9) 0.0147(8) 0.0249(9) 0.0005(6) -0.0072(7) -0.0021(7)
F16 0.0157(8) 0.0290(9) 0.0229(9) -0.0032(7) -0.0015(6) 0.0056(7)
F17 0.0317(10) 0.0198(8) 0.0215(9) 0.0108(7) 0.0060(7) 0.0041(7)
F18 0.0416(11) 0.0200(9) 0.0235(9) 0.0059(7) 0.0012(8) -0.0032(7)
F19 0.0251(10) 0.0494(11) 0.0314(10) -0.0156(8) -0.0119(8) 0.0100(8)
F20 0.0273(10) 0.0627(13) 0.0407(11) 0.0221(9) 0.0023(8) 0.0225(10)
F21 0.0462(12) 0.0522(12) 0.0224(10) -0.0081(9) -0.0136(8) 0.0075(9)
F22 0.0271(10) 0.0330(10) 0.0401(11) 0.0065(8) 0.0068(8) 0.0110(8)
F23 0.0580(13) 0.0266(9) 0.0224(10) -0.0003(8) 0.0026(8) 0.0000(8)
F24 0.0884(16) 0.0392(11) 0.0228(11) 0.0087(10) 0.0123(10) 0.0050(9)
F25 0.0771(16) 0.0371(11) 0.0430(12) -0.0063(11) 0.0095(11) 0.0173(9)
F26 0.0668(15) 0.0494(12) 0.0444(12) 0.0251(11) 0.0024(10) 0.0217(10)
O1 0.0143(10) 0.0163(10) 0.0186(10) 0.0017(7) 0.0017(7) 0.0057(8)
O2 0.0129(9) 0.0143(9) 0.0158(10) 0.0000(7) 0.0015(7) 0.0017(7)
O3 0.0136(9) 0.0136(9) 0.0175(10) 0.0005(7) -0.0009(7) 0.0032(7)
O4 0.0170(10) 0.0124(9) 0.0181(10) 0.0014(7) -0.0012(8) -0.0002(8)
O5 0.0245(12) 0.0362(12) 0.0295(12) -0.0016(9) 0.0101(10) 0.0104(10)
O6 0.0227(11) 0.0376(12) 0.0205(11) 0.0052(9) 0.0061(9) 0.0056(9)
O7 0.0206(11) 0.0333(12) 0.0183(11) 0.0070(9) -0.0027(9) 0.0029(9)
O8 0.0204(11) 0.0354(12) 0.0246(12) -0.0072(9) -0.0066(9) 0.0078(9)
O9 0.0166(10) 0.0228(11) 0.0417(13) 0.0057(8) -0.0010(9) 0.0050(9)
O10 0.0158(10) 0.0226(10) 0.0363(12) 0.0048(8) 0.0006(9) 0.0032(9)
C1 0.0075(13) 0.0171(14) 0.0171(15) -0.0042(11) -0.0019(10) 0.0008(11)
C5_a 0.016(3) 0.031(3) 0.014(3) 0.005(2) 0.005(2) 0.006(2)
C2 0.0154(14) 0.0179(14) 0.0229(16) 0.0013(11) 0.0036(11) 0.0064(12)
C6_a 0.038(5) 0.023(4) 0.032(4) 0.014(3) 0.005(4) 0.007(3)
C3 0.0164(15) 0.0191(14) 0.0189(15) 0.0046(11) 0.0022(11) 0.0044(12)
C4 0.032(2) 0.0235(16) 0.0233(17) 0.0035(14) 0.0083(14) 0.0078(13)
C7 0.061(3) 0.032(2) 0.033(2) 0.0103(18) -0.007(2) 0.0011(16)
C8 0.0089(13) 0.0196(15) 0.0153(15) -0.0021(11) 0.0045(10) 0.0058(12)
C9 0.0127(14) 0.0149(14) 0.0218(15) 0.0015(10) -0.0016(11) 0.0002(11)
C10 0.0129(14) 0.0163(14) 0.0206(15) 0.0036(11) 0.0002(11) 0.0019(11)
C11 0.0147(15) 0.0259(16) 0.0226(16) 0.0029(12) -0.0017(12) 0.0012(12)
C12 0.0250(17) 0.0363(18) 0.0187(17) 0.0087(13) -0.0043(13) 0.0031(14)
C13 0.0348(18) 0.0224(16) 0.0220(17) 0.0070(13) 0.0011(13) 0.0027(13)
C14 0.056(2) 0.0303(19) 0.027(2) 0.0086(17) 0.0054(16) 0.0041(15)
C15 0.0193(15) 0.0176(14) 0.0209(16) 0.0005(11) -0.0047(13) 0.0043(12)
C16 0.0166(15) 0.0149(14) 0.0204(16) 0.0007(11) -0.0057(12) 0.0032(12)
C17 0.0172(15) 0.0183(14) 0.0159(15) 0.0048(11) 0.0051(12) 0.0041(11)
C18 0.0175(15) 0.0161(14) 0.0169(15) -0.0001(11) 0.0036(12) 0.0040(11)
C19 0.046(2) 0.0220(17) 0.069(3) 0.0037(15) 0.0260(18) 0.0206(17)
C20 0.0377(19) 0.0177(16) 0.045(2) 0.0035(13) -0.0173(16) -0.0048(14)
C21 0.0300(18) 0.0144(15) 0.052(2) -0.0036(13) -0.0126(15) 0.0013(14)
C22 0.0357(19) 0.0280(17) 0.0344(19) 0.0136(14) 0.0147(14) 0.0183(14)
F8A_b 0.025(4) 0.042(5) 0.041(4) 0.014(3) 0.003(3) -0.008(4)
F9A_b 0.024(3) 0.048(5) 0.049(5) 0.007(3) -0.005(3) -0.002(4)
F10A_b 0.039(7) 0.046(11) 0.027(6) -0.019(7) 0.010(5) 0.000(7)
F11A_b 0.123(11) 0.043(4) 0.023(5) 0.021(7) 0.011(6) 0.003(3)
F12A_b 0.057(5) 0.059(6) 0.084(6) -0.020(4) 0.023(4) -0.043(5)
F13A_b 0.075(6) 0.037(5) 0.084(6) 0.025(4) -0.019(4) 0.003(5)
C5A_b 0.036(8) 0.040(6) 0.021(5) 0.007(4) 0.010(4) 0.003(4)
C6A_b 0.047(9) 0.025(7) 0.029(7) 0.007(6) 0.017(7) 0.001(5)
F7A_b 0.065(6) 0.052(4) 0.018(3) -0.004(4) 0.020(4) 0.003(3)
F5A_b 0.022(3) 0.034(5) 0.033(5) -0.014(3) 0.009(3) 0.004(4)
F6A_b 0.041(4) 0.014(5) 0.026(4) 0.008(3) 0.001(3) 0.015(6)
Ru3 0.01130(10) 0.01130(10) 0.01260(10) 0.00010(10) -0.00020(10) 0.00160(10)
Ru4 0.01240(10) 0.01050(10) 0.01310(10) -0.00030(10) 0.00010(10) 0.00030(10)
S3 0.0136(3) 0.0123(3) 0.0181(4) -0.0004(2) 0.0001(3) 0.0023(3)
S4 0.0143(3) 0.0126(3) 0.0192(4) -0.0011(3) 0.0008(3) 0.0023(3)
F27 0.0119(8) 0.0340(9) 0.0343(10) 0.0055(7) 0.0049(7) 0.0121(8)
F28 0.0353(10) 0.0144(8) 0.0286(10) 0.0029(7) 0.0138(7) -0.0021(7)
F29 0.0291(9) 0.0180(8) 0.0222(9) -0.0076(7) -0.0010(7) 0.0023(7)
F30 0.0166(8) 0.0304(9) 0.0225(9) 0.0002(7) 0.0014(7) 0.0053(7)
F31 0.0612(13) 0.0273(10) 0.0247(10) -0.0093(9) 0.0052(9) -0.0077(8)
F32 0.0376(11) 0.0528(12) 0.0377(11) 0.0213(9) 0.0206(9) 0.0115(9)
F33 0.0340(11) 0.0575(12) 0.0373(11) -0.0171(9) 0.0037(8) 0.0168(9)
F34 0.0621(14) 0.0553(13) 0.0261(11) 0.0059(10) 0.0226(9) 0.0030(9)
F35 0.0558(13) 0.0412(11) 0.0230(10) 0.0112(9) 0.0057(8) 0.0069(8)
F36 0.0375(11) 0.0566(12) 0.0446(12) -0.0149(9) -0.0073(9) 0.0209(10)
F37 0.0862(19) 0.0841(17) 0.0560(15) 0.0182(14) 0.0058(13) 0.0451(13)
F38 0.0788(16) 0.0475(12) 0.0445(13) -0.0292(11) -0.0036(11) 0.0185(10)
F39 0.116(2) 0.0506(13) 0.0222(11) -0.0265(13) -0.0074(11) 0.0068(10)
F40 0.0353(10) 0.0160(8) 0.0203(9) -0.0023(7) -0.0091(7) 0.0074(7)
F41 0.0128(8) 0.0247(9) 0.0302(9) 0.0031(6) -0.0037(7) -0.0010(7)
F42 0.0295(9) 0.0163(8) 0.0202(9) -0.0045(7) 0.0044(7) 0.0032(6)
F43 0.0145(8) 0.0266(9) 0.0224(9) 0.0024(6) -0.0025(6) -0.0005(7)
F44 0.0421(11) 0.0258(9) 0.0216(9) -0.0094(8) 0.0019(8) 0.0088(7)
F45 0.0278(10) 0.0328(10) 0.0279(10) 0.0113(7) -0.0119(7) -0.0038(8)
F46 0.0345(10) 0.0274(9) 0.0229(9) 0.0114(7) -0.0044(7) 0.0025(7)
F47 0.0316(10) 0.0292(9) 0.0290(10) -0.0119(8) 0.0049(8) -0.0036(7)
F48 0.0425(12) 0.0474(12) 0.0318(11) -0.0074(9) 0.0136(9) 0.0035(9)
F49 0.0672(14) 0.0367(11) 0.0240(10) 0.0147(9) -0.0127(9) 0.0035(8)
F50 0.0759(15) 0.0440(12) 0.0220(11) 0.0100(10) 0.0086(10) -0.0041(9)
F51 0.0980(18) 0.0309(11) 0.0327(11) 0.0181(11) 0.0006(11) 0.0005(9)
F52 0.0569(15) 0.0575(14) 0.0507(14) -0.0202(11) 0.0028(11) -0.0256(10)
O11 0.0124(9) 0.0147(9) 0.0153(10) 0.0023(7) 0.0003(7) 0.0034(7)
O12 0.0142(10) 0.0144(10) 0.0192(10) -0.0005(7) 0.0028(8) -0.0004(8)
O13 0.0141(10) 0.0162(9) 0.0182(10) -0.0001(7) -0.0010(7) 0.0051(8)
O14 0.0138(9) 0.0119(9) 0.0153(10) 0.0005(7) -0.0018(7) 0.0008(7)
O15 0.0221(11) 0.0356(12) 0.0198(11) -0.0009(9) 0.0071(9) 0.0011(9)
O16 0.0245(12) 0.0299(12) 0.0289(12) 0.0063(9) 0.0111(10) 0.0001(9)
O17 0.0175(11) 0.0276(11) 0.0216(11) 0.0026(8) -0.0036(9) -0.0004(9)
O18 0.0298(12) 0.0316(12) 0.0230(12) -0.0077(9) -0.0071(10) 0.0045(9)
O19 0.0140(10) 0.0225(10) 0.0319(12) -0.0046(8) 0.0000(8) 0.0051(9)
O20 0.0156(10) 0.0245(11) 0.0349(12) -0.0054(8) -0.0006(8) 0.0096(9)
C23 0.0103(13) 0.0144(14) 0.0176(15) 0.0037(10) -0.0036(11) 0.0033(11)
C24 0.0143(14) 0.0143(14) 0.0252(16) 0.0008(11) 0.0036(11) 0.0008(12)
C25 0.0118(14) 0.0181(14) 0.0231(16) -0.0014(11) 0.0018(11) -0.0009(12)
C26 0.0290(17) 0.0267(16) 0.0230(17) 0.0016(13) 0.0090(13) -0.0005(13)
C27 0.0347(19) 0.0356(18) 0.0225(18) -0.0053(15) 0.0099(14) 0.0005(14)
C28 0.042(2) 0.0347(18) 0.0229(18) -0.0067(15) -0.0010(14) 0.0057(14)
C29 0.060(3) 0.043(2) 0.024(2) -0.0093(19) -0.0005(17) 0.0075(16)
C30 0.0097(13) 0.0152(14) 0.0157(15) 0.0048(10) 0.0022(10) -0.0001(11)
C31 0.0125(14) 0.0153(14) 0.0234(16) -0.0010(10) -0.0022(11) 0.0060(12)
C32 0.0129(14) 0.0167(14) 0.0217(16) -0.0022(11) -0.0016(11) 0.0058(11)
C33 0.0185(15) 0.0206(15) 0.0225(16) -0.0002(12) -0.0026(12) 0.0060(12)
C34 0.0222(16) 0.0211(15) 0.0206(16) 0.0001(12) -0.0006(12) 0.0032(12)
C35 0.0280(18) 0.0299(17) 0.0228(17) 0.0030(13) 0.0016(13) 0.0060(13)
C36 0.049(2) 0.0351(19) 0.0208(19) 0.0044(16) 0.0032(15) -0.0044(15)
C37 0.0166(15) 0.0121(13) 0.0193(16) -0.0010(11) -0.0067(12) 0.0026(11)
C38 0.0206(15) 0.0126(13) 0.0197(16) -0.0017(11) -0.0034(12) 0.0020(11)
C39 0.0163(15) 0.0133(13) 0.0151(15) 0.0017(11) 0.0036(12) 0.0004(11)
C40 0.0170(14) 0.0151(14) 0.0179(16) -0.0014(11) 0.0035(12) 0.0044(11)
C41 0.0339(18) 0.0175(15) 0.0322(18) 0.0000(13) -0.0136(14) 0.0076(13)
C42 0.0219(16) 0.0167(14) 0.0265(17) -0.0016(11) 0.0066(12) -0.0039(12)
C43 0.0351(18) 0.0165(15) 0.0370(19) 0.0058(13) 0.0130(14) 0.0025(13)
C44 0.0274(17) 0.0212(15) 0.0255(17) -0.0047(12) -0.0063(13) 0.0087(13)

loop_
_atom_site_type_symbol
_atom_site_label
_atom_site_fract_x
_atom_site_fract_y
_atom_site_fract_z
_atom_site_U_iso_or_equiv
_atom_site_thermal_displace_type
_atom_site_calc_flag
_atom_site_refinement_flags
_atom_site_occupancy
Ru Ru1 0.60216(2) 0.58258(2) 0.12074(2) 0.01270(10) Uani d . 1.000
Ru Ru2 0.64672(2) 0.39401(2) 0.11657(2) 0.01220(10) Uani d . 1.000
S S1 0.56564(6) 0.75348(5) 0.14932(3) 0.0179(2) Uani d . 1.000
S S2 0.68802(6) 0.23862(4) 0.13857(3) 0.0159(2) Uani d . 1.000
F F1 0.26700(14) 0.50776(12) 0.24491(6) 0.0297(5) Uani d . 1.000
F F5_a 0.2817(5) 0.5917(4) 0.3605(3) 0.0310(14) Uani . . 0.628(8)
F F2 0.41797(16) 0.43090(11) 0.27899(6) 0.0278(5) Uani d . 1.000
F F6_a 0.4706(6) 0.5327(3) 0.3734(5) 0.0292(16) Uani . . 0.628(8)
F F3 0.37259(15) 0.67473(10) 0.27848(6) 0.0267(5) Uani d D 1.000
F F7_a 0.4076(5) 0.6868(2) 0.44466(13) 0.0322(13) Uani . . 0.628(8)
F F4 0.56105(14) 0.61608(11) 0.29221(6) 0.0248(5) Uani d D 1.000
F F8_a 0.5782(4) 0.7042(3) 0.39778(19) 0.0319(15) Uani . . 0.628(8)
F F9_a 0.4685(15) 0.8273(10) 0.3489(8) 0.038(3) Uani . . 0.628(8)
F F10_a 0.2751(5) 0.7906(4) 0.37161(18) 0.0407(16) Uani . . 0.628(8)
F F11_a 0.3258(6) 0.8671(5) 0.4740(3) 0.062(2) Uani . . 0.628(8)
F F12_a 0.5273(4) 0.8850(3) 0.45917(15) 0.0478(14) Uani . . 0.628(8)
F F13_a 0.3831(7) 0.9637(3) 0.42456(19) 0.068(2) Uani . . 0.628(8)
F F14 1.00533(14) 0.54337(11) 0.23500(6) 0.0226(5) Uani d . 1.000
F F15 0.86255(15) 0.64368(10) 0.27606(6) 0.0234(5) Uani d . 1.000
F F16 0.72683(14) 0.46325(11) 0.29010(6) 0.0225(5) Uani d . 1.000
F F17 0.91623(15) 0.39990(10) 0.27240(6) 0.0242(5) Uani d . 1.000
F F18 0.81325(16) 0.58954(11) 0.37173(6) 0.0293(6) Uani d . 1.000
F F19 1.01409(16) 0.56885(13) 0.34746(7) 0.0352(6) Uani d . 1.000
F F20 1.02140(16) 0.39698(14) 0.37010(7) 0.0417(7) Uani d . 1.000
F F21 0.94700(18) 0.50438(13) 0.43611(7) 0.0404(7) Uani d . 1.000
F F22 0.69452(16) 0.43283(12) 0.39924(7) 0.0328(6) Uani d . 1.000
F F23 0.79316(18) 0.31420(12) 0.34837(6) 0.0363(6) Uani d . 1.000
F F24 0.8010(2) 0.39196(13) 0.48775(7) 0.0501(7) Uani d . 1.000
F F25 0.7261(2) 0.26216(13) 0.43748(8) 0.0511(8) Uani d . 1.000
F F26 0.9311(2) 0.29041(14) 0.44228(8) 0.0516(8) Uani d . 1.000
O O1 0.45599(16) 0.56635(12) 0.17825(7) 0.0161(6) Uani d . 1.000
O O2 0.53618(16) 0.42348(12) 0.18871(7) 0.0145(5) Uani d . 1.000
O O3 0.72314(16) 0.59471(12) 0.19014(7) 0.0149(5) Uani d . 1.000
O O4 0.80192(16) 0.44397(12) 0.17269(7) 0.0163(6) Uani d . 1.000
O O5 0.81244(19) 0.59689(14) 0.04123(8) 0.0295(7) Uani d . 1.000
O O6 0.82802(19) 0.36050(14) 0.02313(8) 0.0269(7) Uani d . 1.000
O O7 0.40063(18) 0.55926(14) 0.03337(7) 0.0243(7) Uani d . 1.000
O O8 0.42844(18) 0.33223(14) 0.03798(8) 0.0267(7) Uani d . 1.000
O O9 0.43004(17) 0.78509(13) 0.15173(8) 0.0272(7) Uani d . 1.000
O O10 0.82475(17) 0.20993(13) 0.14008(8) 0.0252(6) Uani d . 1.000
C C1 0.4699(2) 0.49679(18) 0.20175(10) 0.0143(8) Uani d . 1.000
C C5_a 0.4482(5) 0.7009(3) 0.39626(17) 0.0200(17) Uani . . 0.628(8)
C C2 0.3955(2) 0.50655(17) 0.25538(11) 0.0184(8) Uani d D 1.000
C C6_a 0.3983(8) 0.8003(6) 0.3881(3) 0.031(3) Uani . . 0.628(8)
C C3 0.4322(2) 0.60135(19) 0.29515(11) 0.0180(8) Uani d . 1.000
C C4 0.3989(3) 0.6056(2) 0.35480(12) 0.0258(10) Uani d . 1.000
C C7 0.4160(4) 0.8799(2) 0.43693(14) 0.0427(14) Uani d . 1.000
C C8 0.7929(2) 0.52813(18) 0.19907(10) 0.0143(8) Uani d . 1.000
C C9 0.8796(2) 0.55198(18) 0.25015(11) 0.0169(8) Uani d . 1.000
C C10 0.8550(2) 0.48343(18) 0.29027(10) 0.0168(8) Uani d . 1.000
C C11 0.8985(3) 0.5238(2) 0.34888(11) 0.0215(9) Uani d . 1.000
C C12 0.9181(3) 0.4503(2) 0.38693(11) 0.0269(10) Uani d . 1.000
C C13 0.8044(3) 0.3824(2) 0.39324(12) 0.0266(10) Uani d . 1.000
C C14 0.8165(4) 0.3308(2) 0.44152(13) 0.0379(11) Uani d . 1.000
C C15 0.7335(3) 0.59113(19) 0.07179(11) 0.0192(9) Uani d . 1.000
C C16 0.7565(3) 0.37436(18) 0.05813(11) 0.0174(9) Uani d . 1.000
C C17 0.4810(3) 0.56787(18) 0.06541(11) 0.0170(8) Uani d . 1.000
C C18 0.5095(3) 0.35627(18) 0.06906(11) 0.0167(8) Uani d . 1.000
C C19 0.6536(3) 0.8229(2) 0.11006(15) 0.0439(13) Uani d . 1.000
C C20 0.6392(3) 0.7975(2) 0.21298(13) 0.0350(11) Uani d . 1.000
C C21 0.6001(3) 0.14406(19) 0.09581(13) 0.0330(10) Uani d . 1.000
C C22 0.6163(3) 0.2312(2) 0.20082(12) 0.0308(11) Uani d . 1.000
F F8A_b 0.2484(7) 0.7408(7) 0.3679(3) 0.038(3) Uani . . 0.372(8)
F F9A_b 0.5670(7) 0.7473(7) 0.4160(4) 0.042(3) Uani . . 0.372(8)
F F10A_b 0.491(2) 0.8055(16) 0.3492(12) 0.038(5) Uani . . 0.372(8)
F F11A_b 0.3899(13) 0.8625(8) 0.4838(4) 0.063(4) Uani . . 0.372(8)
F F12A_b 0.5264(7) 0.9367(7) 0.4407(4) 0.074(3) Uani . . 0.372(8)
F F13A_b 0.3320(9) 0.9220(7) 0.4152(4) 0.066(3) Uani . . 0.372(8)
C C5A_b 0.3558(11) 0.7065(4) 0.3890(3) 0.033(4) Uani . . 0.372(8)
C C6A_b 0.4572(14) 0.7817(9) 0.3953(5) 0.034(4) Uani . . 0.372(8)
F F7A_b 0.3263(10) 0.6867(5) 0.4374(3) 0.046(3) Uani . . 0.372(8)
F F5A_b 0.2711(8) 0.5523(6) 0.3523(5) 0.030(3) Uani . . 0.372(8)
F F6A_b 0.4748(8) 0.5635(6) 0.3763(8) 0.025(3) Uani . . 0.372(8)
Ru Ru3 1.14814(2) 0.07387(2) 0.11504(2) 0.01180(10) Uani d . 1.000
Ru Ru4 1.11084(2) -0.11282(2) 0.12081(2) 0.01230(10) Uani d . 1.000
S S3 1.18730(6) 0.24686(4) 0.13675(3) 0.0148(2) Uani d . 1.000
S S4 1.07349(6) -0.26119(4) 0.15343(3) 0.0155(2) Uani d . 1.000
F F27 0.76121(14) 0.04046(11) 0.23580(6) 0.0259(5) Uani d . 1.000
F F28 0.90667(15) 0.14613(10) 0.27437(6) 0.0269(5) Uani d . 1.000
F F29 0.86243(15) -0.09899(10) 0.27480(6) 0.0234(5) Uani d . 1.000
F F30 1.04475(14) -0.02140(11) 0.29587(6) 0.0231(5) Uani d . 1.000
F F31 0.94656(19) 0.09898(12) 0.37466(7) 0.0395(6) Uani d . 1.000
F F32 0.74883(17) 0.06624(13) 0.34568(7) 0.0420(7) Uani d . 1.000
F F33 0.74842(17) -0.10568(14) 0.36849(7) 0.0421(7) Uani d . 1.000
F F34 0.8105(2) 0.00699(14) 0.43595(7) 0.0483(7) Uani d . 1.000
F F35 0.98641(18) -0.17171(13) 0.35359(7) 0.0398(7) Uani d . 1.000
F F36 1.06813(18) -0.04878(14) 0.40987(7) 0.0449(7) Uani d . 1.000
F F37 1.0422(2) -0.22266(18) 0.44463(9) 0.0710(10) Uani d . 1.000
F F38 0.8373(2) -0.21276(14) 0.43900(8) 0.0560(8) Uani d . 1.000
F F39 0.9453(2) -0.10335(15) 0.49203(7) 0.0633(9) Uani d . 1.000
F F40 1.34747(15) -0.03819(10) 0.28313(6) 0.0234(5) Uani d . 1.000
F F41 1.49772(14) 0.03320(10) 0.24442(6) 0.0234(5) Uani d . 1.000
F F42 1.38693(15) 0.20034(10) 0.26741(6) 0.0221(5) Uani d . 1.000
F F43 1.19998(14) 0.13640(10) 0.28134(6) 0.0219(5) Uani d . 1.000
F F44 1.27356(16) 0.09557(11) 0.37188(6) 0.0294(6) Uani d . 1.000
F F45 1.47816(15) 0.11555(11) 0.35620(6) 0.0308(6) Uani d . 1.000
F F46 1.25369(16) 0.29611(11) 0.35424(6) 0.0285(5) Uani d . 1.000
F F47 1.46200(16) 0.30010(11) 0.36740(6) 0.0313(6) Uani d . 1.000
F F48 1.20619(18) 0.24864(13) 0.44652(7) 0.0411(7) Uani d . 1.000
F F49 1.40812(19) 0.21463(13) 0.45933(7) 0.0429(7) Uani d . 1.000
F F50 1.3125(2) 0.38584(13) 0.51804(7) 0.0486(7) Uani d . 1.000
F F51 1.2894(2) 0.43735(13) 0.44387(7) 0.0545(8) Uani d . 1.000
F F52 1.4769(2) 0.40003(15) 0.46927(8) 0.0601(8) Uani d . 1.000
O O11 1.03706(16) 0.09262(12) 0.18707(7) 0.0141(5) Uani d . 1.000
O O12 0.96046(16) -0.06006(12) 0.17643(7) 0.0164(6) Uani d . 1.000
O O13 1.30604(16) 0.06924(12) 0.17059(7) 0.0159(6) Uani d . 1.000
O O14 1.22650(16) -0.06841(11) 0.19155(7) 0.0139(5) Uani d . 1.000
O O15 1.31790(18) 0.04632(14) 0.01768(8) 0.0264(7) Uani d . 1.000
O O16 1.32611(19) -0.17312(14) 0.04322(8) 0.0284(7) Uani d . 1.000
O O17 0.91459(18) 0.06657(13) 0.04345(7) 0.0229(6) Uani d . 1.000
O O18 0.92277(19) -0.16774(14) 0.02908(8) 0.0284(7) Uani d . 1.000
O O19 1.32438(17) 0.27913(13) 0.14241(7) 0.0229(6) Uani d . 1.000
O O20 0.93693(17) -0.29231(13) 0.15567(8) 0.0246(6) Uani d . 1.000
C C23 0.9700(2) 0.02632(18) 0.19955(10) 0.0141(8) Uani d . 1.000
C C24 0.8880(2) 0.05284(18) 0.25063(11) 0.0183(8) Uani d . 1.000
C C25 0.9155(2) -0.01085(18) 0.29277(11) 0.0183(8) Uani d . 1.000
C C26 0.8659(3) 0.0282(2) 0.35017(11) 0.0269(10) Uani d . 1.000
C C27 0.8467(3) -0.0454(2) 0.38809(12) 0.0316(11) Uani d . 1.000
C C28 0.9631(3) -0.1064(2) 0.39848(12) 0.0333(11) Uani d . 1.000
C C29 0.9457(4) -0.1618(3) 0.44528(13) 0.0423(14) Uani d . 1.000
C C30 1.2936(2) 0.00720(18) 0.19966(10) 0.0139(8) Uani d . 1.000
C C31 1.3693(2) 0.03029(18) 0.25378(11) 0.0168(8) Uani d . 1.000
C C32 1.3290(2) 0.12926(18) 0.28744(11) 0.0169(8) Uani d . 1.000
C C33 1.3587(3) 0.14722(19) 0.34863(11) 0.0203(9) Uani d . 1.000
C C34 1.3511(3) 0.25529(19) 0.37658(11) 0.0214(9) Uani d . 1.000
C C35 1.3293(3) 0.2719(2) 0.43778(12) 0.0268(10) Uani d . 1.000
C C36 1.3533(3) 0.3766(2) 0.46768(12) 0.0363(11) Uani d . 1.000
C C37 1.2519(3) 0.05578(18) 0.05464(11) 0.0161(8) Uani d . 1.000
C C38 1.2454(3) -0.15058(18) 0.07394(11) 0.0178(8) Uani d . 1.000
C C39 1.0037(3) 0.07068(17) 0.07090(10) 0.0152(8) Uani d . 1.000
C C40 0.9971(3) -0.14638(18) 0.06355(11) 0.0165(8) Uani d . 1.000
C C41 1.1103(3) 0.30870(19) 0.09078(12) 0.0276(10) Uani d . 1.000
C C42 1.1055(3) 0.29945(19) 0.19636(11) 0.0228(9) Uani d . 1.000
C C43 1.1620(3) -0.35975(19) 0.11754(12) 0.0298(10) Uani d . 1.000
C C44 1.1455(3) -0.2523(2) 0.21816(11) 0.0242(9) Uani d . 1.000
H H21C 0.63020 0.13830 0.05870 0.0490 Uiso c RU 1.000
H H22A 0.52420 0.24620 0.19950 0.0460 Uiso c RU 1.000
H H22B 0.65900 0.27760 0.22980 0.0460 Uiso c RU 1.000
H H22C 0.62580 0.16570 0.20780 0.0460 Uiso c RU 1.000
H H19A 0.62440 0.80570 0.07240 0.0660 Uiso c RU 1.000
H H19B 0.74610 0.80970 0.11230 0.0660 Uiso c RU 1.000
H H19C 0.63910 0.89170 0.12380 0.0660 Uiso c RU 1.000
H H20A 0.73130 0.78200 0.21140 0.0530 Uiso c RU 1.000
H H20B 0.59740 0.76730 0.24030 0.0530 Uiso c RU 1.000
H H20C 0.62960 0.86770 0.22250 0.0530 Uiso c RU 1.000
H H21A 0.50770 0.15870 0.09730 0.0490 Uiso c RU 1.000
H H21B 0.61400 0.08310 0.10790 0.0490 Uiso c RU 1.000
H H41A 1.14840 0.28930 0.05500 0.0410 Uiso c RU 1.000
H H41B 1.12220 0.37850 0.10320 0.0410 Uiso c RU 1.000
H H41C 1.01770 0.29240 0.08870 0.0410 Uiso c RU 1.000
H H42A 1.11850 0.36970 0.20330 0.0340 Uiso c RU 1.000
H H42B 1.13990 0.27380 0.22680 0.0340 Uiso c RU 1.000
H H42C 1.01290 0.28400 0.19200 0.0340 Uiso c RU 1.000
H H43A 1.13340 -0.37380 0.07980 0.0450 Uiso c RU 1.000
H H43B 1.14700 -0.41670 0.13350 0.0450 Uiso c RU 1.000
H H43C 1.25450 -0.34310 0.11950 0.0450 Uiso c RU 1.000
H H44A 1.13460 -0.31390 0.23000 0.0360 Uiso c RU 1.000
H H44B 1.10370 -0.20110 0.24380 0.0360 Uiso c RU 1.000
H H44C 1.23780 -0.23690 0.21640 0.0360 Uiso c RU 1.000

loop_
_atom_type_symbol
_atom_type_description
_atom_type_scat_dispersion_real
_atom_type_scat_dispersion_imag
_atom_type_scat_source
C C 0.0033 0.0016 ' International Tables Vol C Tables 4.2.6.8 and 6.1.1.4'
H H 0.0000 0.0000 ' International Tables Vol C Tables 4.2.6.8 and 6.1.1.4'
F F 0.0171 0.0103 ' International Tables Vol C Tables 4.2.6.8 and 6.1.1.4'
O O 0.0106 0.0060 ' International Tables Vol C Tables 4.2.6.8 and 6.1.1.4'
Ru Ru -1.2594 0.8363 ' International Tables Vol C Tables 4.2.6.8 and 6.1.1.4'
S S 0.1246 0.1234 ' International Tables Vol C Tables 4.2.6.8 and 6.1.1.4'

loop_
_geom_angle_atom_site_label_1
_geom_angle_atom_site_label_2
_geom_angle_atom_site_label_3
_geom_angle_site_symmetry_1
_geom_angle_site_symmetry_2
_geom_angle_site_symmetry_3
_geom_angle
_geom_angle_publ_flag
Ru2 Ru1 S1 . . . 165.14(3) yes
Ru2 Ru1 O1 . . . 85.57(5) no
Ru2 Ru1 O3 . . . 81.03(5) yes
Ru2 Ru1 C15 . . . 91.69(9) no
Ru2 Ru1 C17 . . . 97.51(8) no
S1 Ru1 O1 . . . 84.66(5) no
S1 Ru1 O3 . . . 86.48(5) no
S1 Ru1 C15 . . . 97.79(9) no
S1 Ru1 C17 . . . 93.93(8) no
O1 Ru1 O3 . . . 81.58(7) yes
O1 Ru1 C15 . . . 176.98(10) no
O1 Ru1 C17 . . . 91.58(10) yes
O3 Ru1 C15 . . . 96.76(10) yes
O3 Ru1 C17 . . . 173.08(10) no
C15 Ru1 C17 . . . 90.03(13) yes
Ru1 Ru2 S2 . . . 164.70(3) yes
Ru1 Ru2 O2 . . . 80.73(5) no
Ru1 Ru2 O4 . . . 85.21(5) yes
Ru1 Ru2 C16 . . . 98.04(8) no
Ru1 Ru2 C18 . . . 92.40(8) no
S2 Ru2 O2 . . . 86.55(5) no
S2 Ru2 O4 . . . 84.54(5) no
S2 Ru2 C16 . . . 93.78(8) no
S2 Ru2 C18 . . . 97.63(8) no
O2 Ru2 O4 . . . 81.56(7) yes
O2 Ru2 C16 . . . 174.25(10) no
O2 Ru2 C18 . . . 97.19(10) yes
O4 Ru2 C16 . . . 92.75(10) yes
O4 Ru2 C18 . . . 177.44(10) no
C16 Ru2 C18 . . . 88.47(13) yes
O13 Ru3 C37 . . . 94.49(10) no
O13 Ru3 C39 . . . 174.63(10) no
C37 Ru3 C39 . . . 89.47(13) no
S3 Ru3 O13 . . . 84.05(5) no
Ru4 Ru3 S3 . . . 164.05(3) no
Ru4 Ru3 O11 . . . 80.94(5) no
Ru4 Ru3 O13 . . . 84.70(5) no
Ru4 Ru3 C37 . . . 98.17(8) no
Ru4 Ru3 C39 . . . 91.15(8) no
S3 Ru3 O11 . . . 86.41(5) no
O11 Ru3 O13 . . . 82.52(7) no
S3 Ru3 C37 . . . 93.95(8) no
S3 Ru3 C39 . . . 99.33(8) no
O11 Ru3 C37 . . . 176.94(10) no
O11 Ru3 C39 . . . 93.48(10) no
Ru3 Ru4 S4 . . . 163.46(3) no
O14 Ru4 C40 . . . 174.39(10) no
C38 Ru4 C40 . . . 88.68(13) no
S4 Ru4 C38 . . . 99.90(8) no
Ru3 Ru4 O12 . . . 84.99(5) no
Ru3 Ru4 O14 . . . 80.98(5) no
Ru3 Ru4 C38 . . . 91.68(8) no
Ru3 Ru4 C40 . . . 98.23(8) no
S4 Ru4 O12 . . . 83.07(5) no
S4 Ru4 O14 . . . 85.90(5) no
O12 Ru4 C38 . . . 176.35(10) no
S4 Ru4 C40 . . . 93.84(8) no
O12 Ru4 O14 . . . 81.15(7) no
O12 Ru4 C40 . . . 93.25(10) no
O14 Ru4 C38 . . . 96.89(10) no
Ru1 S1 C20 . . . 110.65(10) no
Ru1 S1 O9 . . . 117.00(8) no
Ru1 S1 C19 . . . 111.89(11) no
C19 S1 C20 . . . 99.36(15) no
O9 S1 C19 . . . 108.31(13) no
O9 S1 C20 . . . 108.12(13) no
O10 S2 C21 . . . 108.32(13) no
Ru2 S2 O10 . . . 116.95(8) no
Ru2 S2 C21 . . . 112.04(10) no
Ru2 S2 C22 . . . 109.90(10) no
O10 S2 C22 . . . 108.79(13) no
C21 S2 C22 . . . 99.37(14) no
Ru3 S3 O19 . . . 116.29(8) no
Ru3 S3 C41 . . . 112.73(10) no
Ru3 S3 C42 . . . 110.79(10) no
O19 S3 C41 . . . 108.12(13) no
O19 S3 C42 . . . 108.35(13) no
C41 S3 C42 . . . 99.13(14) no
Ru4 S4 O20 . . . 116.02(8) no
Ru4 S4 C43 . . . 112.90(10) no
O20 S4 C43 . . . 108.41(13) no
O20 S4 C44 . . . 108.89(13) no
C43 S4 C44 . . . 99.25(14) no
Ru4 S4 C44 . . . 110.03(10) no
Ru1 O1 C1 . . . 115.61(15) no
Ru2 O2 C1 . . . 123.30(16) no
Ru1 O3 C8 . . . 123.30(16) no
Ru2 O4 C8 . . . 116.06(15) no
Ru3 O11 C23 . . . 122.72(16) no
Ru4 O12 C23 . . . 116.39(15) no
Ru3 O13 C30 . . . 114.98(14) no
Ru4 O14 C30 . . . 122.65(16) no
O1 C1 O2 . . . 129.3(2) no
O1 C1 C2 . . . 114.2(2) no
O2 C1 C2 . . . 116.5(2) no
C1 C2 C3 . . . 111.83(19) no
F1 C2 C3 . . . 107.89(18) no
F1 C2 F2 . . . 107.79(19) no
F1 C2 C1 . . . 109.0(2) no
F2 C2 C1 . . . 110.82(19) no
F2 C2 C3 . . . 109.3(2) no
F4 C3 C2 . . . 108.09(19) no
F3 C3 C4 . . . 108.2(2) no
C2 C3 C4 . . . 116.5(2) no
F3 C3 F4 . . . 107.8(2) no
F4 C3 C4 . . . 107.8(2) no
F3 C3 C2 . . . 108.1(2) no
C3 C4 C5 . . 1_565 115.9(3) no
F5A C4 C3 1_455 . . 103.7(5) no
F6 C4 C3 1_565 . . 107.9(5) no
F6A C4 C5A 1_455 . 1_455 115.2(9) no
F5 C4 F6 1_565 . 1_565 109.6(4) no
F6A C4 C3 1_455 . . 111.6(9) no
C3 C4 C5A . . 1_455 117.5(3) no
F6 C4 C5 1_565 . 1_565 101.1(5) no
F5A C4 F6A 1_455 . 1_455 107.9(6) no
F5A C4 C5A 1_455 . 1_455 98.7(6) no
F5 C4 C3 1_565 . . 111.4(4) no
F5 C4 C5 1_565 . 1_565 110.3(4) no
F8 C5 C6 1_565 1_565 1_565 108.7(5) no
C4 C5 C6 . 1_565 1_565 118.2(4) no
F7 C5 F8 1_565 1_565 1_565 107.5(4) no
F8 C5 C4 1_565 1_565 . 109.7(4) no
F7 C5 C4 1_565 1_565 . 104.1(3) no
F7 C5 C6 1_565 1_565 1_565 108.0(4) no
C4 C5A C6A . 1_455 1_455 113.8(9) no
F7A C5A C4 1_455 1_455 . 104.0(5) no
F8A C5A C4 1_455 1_455 . 112.3(7) no
F7A C5A F8A 1_455 1_455 1_455 108.7(9) no
F7A C5A C6A 1_455 1_455 1_455 109.8(8) no
F8A C5A C6A 1_455 1_455 1_455 108.2(8) no
F10 C6 C7 1_565 1_565 . 111.7(6) no
C5 C6 C7 1_565 1_565 . 113.8(5) no
F10 C6 C5 1_565 1_565 1_565 109.2(6) no
F9 C6 C7 1_565 1_565 . 106.0(9) no
F9 C6 C5 1_565 1_565 1_565 107.8(8) no
F9 C6 F10 1_565 1_565 1_565 108.1(9) no
F9A C6A F10A 1_455 1_455 1_455 106.4(14) no
F9A C6A C5A 1_455 1_455 1_455 108.7(10) no
F10A C6A C5A 1_455 1_455 1_455 113.3(14) no
C5A C6A C7 1_455 1_455 . 112.3(9) no
F9A C6A C7 1_455 1_455 . 107.6(9) no
F10A C6A C7 1_455 1_455 . 108.3(13) no
F12 C7 F13 1_565 . 1_565 111.6(4) no
F11 C7 F12 1_565 . 1_565 108.6(4) no
F12 C7 C6 1_565 . 1_565 115.1(4) no
F13 C7 C6 1_565 . 1_565 109.6(4) no
F11A C7 F12A 1_455 . 1_455 109.0(7) no
F12A C7 C6A 1_455 . 1_455 103.0(7) no
F13A C7 C6A 1_455 . 1_455 109.2(7) no
F12A C7 F13A 1_455 . 1_455 106.5(6) no
F11A C7 C6A 1_455 . 1_455 111.3(7) no
F11 C7 F13 1_565 . 1_565 102.8(5) no
F11 C7 C6 1_565 . 1_565 108.3(5) no
F11A C7 F13A 1_455 . 1_455 116.8(8) no
O3 C8 C9 . . . 116.0(2) no
O3 C8 O4 . . . 129.0(2) no
O4 C8 C9 . . . 115.0(2) no
F14 C9 C8 . . . 108.6(2) no
C8 C9 C10 . . . 113.15(19) no
F14 C9 F15 . . . 107.75(19) no
F15 C9 C8 . . . 110.72(19) no
F15 C9 C10 . . . 108.7(2) no
F14 C9 C10 . . . 107.78(18) no
F16 C10 C11 . . . 108.3(2) no
F17 C10 C9 . . . 108.61(19) no
C9 C10 C11 . . . 115.0(2) no
F16 C10 F17 . . . 107.67(19) no
F16 C10 C9 . . . 108.21(18) no
F17 C10 C11 . . . 108.8(2) no
F18 C11 C10 . . . 108.8(2) no
F18 C11 C12 . . . 108.2(2) no
F18 C11 F19 . . . 108.2(2) no
C10 C11 C12 . . . 117.7(2) no
F19 C11 C10 . . . 107.9(2) no
F19 C11 C12 . . . 105.8(2) no
F21 C12 C11 . . . 105.7(2) no
F20 C12 F21 . . . 107.9(2) no
C11 C12 C13 . . . 117.8(2) no
F20 C12 C11 . . . 108.2(2) no
F21 C12 C13 . . . 108.1(2) no
F20 C12 C13 . . . 108.8(2) no
F23 C13 C14 . . . 107.7(2) no
C12 C13 C14 . . . 114.9(3) no
F23 C13 C12 . . . 108.9(2) no
F22 C13 C12 . . . 109.4(2) no
F22 C13 C14 . . . 107.5(3) no
F22 C13 F23 . . . 108.3(2) no
F24 C14 F25 . . . 108.3(3) no
F24 C14 F26 . . . 108.7(3) no
F26 C14 C13 . . . 110.8(3) no
F24 C14 C13 . . . 111.1(2) no
F25 C14 F26 . . . 108.4(2) no
F25 C14 C13 . . . 109.5(3) no
Ru1 C15 O5 . . . 178.8(3) no
Ru2 C16 O6 . . . 177.2(3) no
Ru1 C17 O7 . . . 176.1(3) no
Ru2 C18 O8 . . . 177.1(3) no
H19B C19 H19C . . . 109.00 no
S1 C19 H19B . . . 110.00 no
S1 C19 H19A . . . 110.00 no
H19A C19 H19C . . . 110.00 no
S1 C19 H19C . . . 109.00 no
H19A C19 H19B . . . 109.00 no
S1 C20 H20C . . . 109.00 no
S1 C20 H20B . . . 110.00 no
S1 C20 H20A . . . 110.00 no
H20A C20 H20B . . . 110.00 no
H20A C20 H20C . . . 109.00 no
H20B C20 H20C . . . 109.00 no
S2 C21 H21A . . . 109.00 no
S2 C21 H21B . . . 109.00 no
S2 C21 H21C . . . 109.00 no
H21A C21 H21B . . . 109.00 no
H21A C21 H21C . . . 110.00 no
H21B C21 H21C . . . 110.00 no
S2 C22 H22A . . . 110.00 no
S2 C22 H22B . . . 110.00 no
S2 C22 H22C . . . 110.00 no
H22A C22 H22B . . . 109.00 no
H22A C22 H22C . . . 109.00 no
H22B C22 H22C . . . 109.00 no
O11 C23 O12 . . . 128.9(2) no
O11 C23 C24 . . . 116.6(2) no
O12 C23 C24 . . . 114.5(2) no
F27 C24 F28 . . . 107.77(19) no
F27 C24 C23 . . . 108.1(2) no
F27 C24 C25 . . . 107.93(19) no
F28 C24 C23 . . . 111.1(2) no
F28 C24 C25 . . . 108.5(2) no
C23 C24 C25 . . . 113.2(2) no
F29 C25 F30 . . . 107.61(19) no
F29 C25 C24 . . . 108.5(2) no
F29 C25 C26 . . . 108.6(2) no
F30 C25 C24 . . . 108.05(19) no
F30 C25 C26 . . . 108.1(2) no
C24 C25 C26 . . . 115.7(2) no
F31 C26 F32 . . . 108.3(2) no
F31 C26 C25 . . . 108.8(2) no
F31 C26 C27 . . . 108.4(2) no
F32 C26 C25 . . . 108.0(2) no
F32 C26 C27 . . . 105.4(2) no
C25 C26 C27 . . . 117.6(2) no
F33 C27 F34 . . . 108.1(2) no
F33 C27 C26 . . . 108.4(2) no
F33 C27 C28 . . . 108.3(2) no
F34 C27 C26 . . . 105.9(2) no
F34 C27 C28 . . . 107.7(2) no
C26 C27 C28 . . . 118.1(3) no
F35 C28 F36 . . . 108.2(2) no
F35 C28 C27 . . . 109.0(2) no
F35 C28 C29 . . . 107.6(2) no
F36 C28 C27 . . . 109.3(2) no
F36 C28 C29 . . . 107.6(3) no
C27 C28 C29 . . . 114.9(3) no
F37 C29 F38 . . . 107.7(3) no
F37 C29 F39 . . . 108.7(3) no
F37 C29 C28 . . . 109.0(3) no
F38 C29 F39 . . . 109.1(3) no
F38 C29 C28 . . . 110.5(3) no
F39 C29 C28 . . . 111.8(3) no
O13 C30 O14 . . . 129.0(2) no
O13 C30 C31 . . . 114.8(2) no
O14 C30 C31 . . . 116.1(2) no
F40 C31 F41 . . . 107.77(19) no
F40 C31 C30 . . . 111.0(2) no
F40 C31 C32 . . . 108.5(2) no
F41 C31 C30 . . . 109.9(2) no
F41 C31 C32 . . . 108.81(19) no
C30 C31 C32 . . . 110.81(19) no
F42 C32 F43 . . . 108.2(2) no
F42 C32 C31 . . . 109.0(2) no
F42 C32 C33 . . . 107.8(2) no
F43 C32 C31 . . . 107.43(19) no
F43 C32 C33 . . . 107.4(2) no
C31 C32 C33 . . . 116.7(2) no
F44 C33 F45 . . . 108.3(2) no
F44 C33 C32 . . . 108.6(2) no
F44 C33 C34 . . . 108.9(2) no
F45 C33 C32 . . . 108.8(2) no
F45 C33 C34 . . . 108.8(2) no
C32 C33 C34 . . . 113.4(2) no
F46 C34 F47 . . . 108.1(2) no
F46 C34 C33 . . . 108.9(2) no
F46 C34 C35 . . . 108.2(2) no
F47 C34 C33 . . . 108.4(2) no
F47 C34 C35 . . . 108.8(2) no
C33 C34 C35 . . . 114.3(2) no
F48 C35 F49 . . . 109.1(2) no
F48 C35 C34 . . . 108.7(2) no
F48 C35 C36 . . . 107.3(2) no
F49 C35 C34 . . . 109.1(2) no
F49 C35 C36 . . . 108.0(2) no
C34 C35 C36 . . . 114.5(2) no
F50 C36 F51 . . . 108.7(2) no
F50 C36 F52 . . . 108.1(2) no
F50 C36 C35 . . . 109.3(2) no
F51 C36 F52 . . . 108.8(2) no
F51 C36 C35 . . . 110.5(2) no
F52 C36 C35 . . . 111.5(2) no
Ru3 C37 O15 . . . 178.5(2) no
Ru4 C38 O16 . . . 177.3(2) no
Ru3 C39 O17 . . . 178.5(2) no
Ru4 C40 O18 . . . 177.6(3) no
S3 C41 H41A . . . 110.00 no
S3 C41 H41B . . . 109.00 no
S3 C41 H41C . . . 109.00 no
H41A C41 H41B . . . 109.00 no
H41A C41 H41C . . . 109.00 no
H41B C41 H41C . . . 109.00 no
S3 C42 H42A . . . 110.00 no
S3 C42 H42B . . . 109.00 no
S3 C42 H42C . . . 110.00 no
H42A C42 H42B . . . 109.00 no
H42A C42 H42C . . . 109.00 no
H42B C42 H42C . . . 109.00 no
S4 C43 H43A . . . 109.00 no
S4 C43 H43B . . . 110.00 no
S4 C43 H43C . . . 110.00 no
H43A C43 H43B . . . 109.00 no
H43A C43 H43C . . . 109.00 no
H43B C43 H43C . . . 109.00 no
S4 C44 H44A . . . 109.00 no
S4 C44 H44B . . . 109.00 no
S4 C44 H44C . . . 110.00 no
H44A C44 H44B . . . 110.00 no
H44A C44 H44C . . . 110.00 no
H44B C44 H44C . . . 109.00 no

loop_
_geom_bond_atom_site_label_1
_geom_bond_atom_site_label_2
_geom_bond_site_symmetry_1
_geom_bond_site_symmetry_2
_geom_bond_distance
_geom_bond_publ_flag
Ru1 Ru2 . . 2.6907(4) yes
Ru1 S1 . . 2.4164(8) yes
Ru1 O1 . . 2.1476(17) yes
Ru1 O3 . . 2.1256(18) yes
Ru1 C15 . . 1.864(3) yes
Ru1 C17 . . 1.850(3) yes
Ru2 S2 . . 2.4095(7) yes
Ru2 O2 . . 2.1364(18) yes
Ru2 O4 . . 2.1515(17) yes
Ru2 C16 . . 1.852(3) yes
Ru2 C18 . . 1.856(3) yes
Ru3 O11 . . 2.1370(18) no
Ru3 O13 . . 2.1558(17) no
Ru3 C37 . . 1.854(3) no
Ru3 C39 . . 1.853(3) no
Ru3 S3 . . 2.4242(7) no
Ru3 Ru4 . . 2.6908(4) no
Ru4 O12 . . 2.1484(17) no
Ru4 S4 . . 2.4239(7) no
Ru4 C40 . . 1.843(3) no
Ru4 O14 . . 2.1290(18) no
Ru4 C38 . . 1.852(3) no
S1 C19 . . 1.773(3) no
S1 O9 . . 1.4761(19) yes
S1 C20 . . 1.771(3) no
S2 O10 . . 1.4789(19) yes
S2 C21 . . 1.779(3) no
S2 C22 . . 1.767(3) no
S3 O19 . . 1.4801(19) no
S3 C42 . . 1.773(3) no
S3 C41 . . 1.775(3) no
S4 O20 . . 1.4780(19) no
S4 C43 . . 1.777(3) no
S4 C44 . . 1.775(3) no
F1 C2 . . 1.354(3) no
F2 C2 . . 1.344(3) no
F3 C3 . . 1.348(3) no
F4 C3 . . 1.351(3) no
F5 C4 1_565 . 1.239(6) no
F5A C4 1_455 . 1.506(9) no
F6 C4 1_565 . 1.427(7) no
F6A C4 1_455 . 1.182(12) no
F7 C5 1_565 1_565 1.348(6) no
F7A C5A 1_455 1_455 1.345(11) no
F8 C5 1_565 1_565 1.345(7) no
F8A C5A 1_455 1_455 1.364(13) no
F9 C6 1_565 1_565 1.345(19) no
F9A C6A 1_455 1_455 1.380(16) no
F10 C6 1_565 1_565 1.334(10) no
F10A C6A 1_455 1_455 1.32(3) no
F11 C7 1_565 . 1.363(8) no
F11A C7 1_455 . 1.287(11) no
F12 C7 1_565 . 1.272(6) no
F12A C7 1_455 . 1.378(9) no
F13 C7 1_565 . 1.330(6) no
F13A C7 1_455 . 1.243(10) no
F14 C9 . . 1.359(3) no
F15 C9 . . 1.347(3) no
F16 C10 . . 1.352(3) no
F17 C10 . . 1.347(3) no
F18 C11 . . 1.340(3) no
F19 C11 . . 1.350(3) no
F20 C12 . . 1.340(3) no
F21 C12 . . 1.356(3) no
F22 C13 . . 1.344(3) no
F23 C13 . . 1.341(3) no
F24 C14 . . 1.324(4) no
F25 C14 . . 1.326(4) no
F26 C14 . . 1.324(4) no
F27 C24 . . 1.360(3) no
F28 C24 . . 1.347(3) no
F29 C25 . . 1.346(3) no
F30 C25 . . 1.351(3) no
F31 C26 . . 1.343(3) no
F32 C26 . . 1.345(4) no
F33 C27 . . 1.344(4) no
F34 C27 . . 1.349(3) no
F35 C28 . . 1.342(3) no
F36 C28 . . 1.343(4) no
F37 C29 . . 1.325(5) no
F38 C29 . . 1.315(5) no
F39 C29 . . 1.304(4) no
F40 C31 . . 1.347(3) no
F41 C31 . . 1.353(3) no
F42 C32 . . 1.345(3) no
F43 C32 . . 1.350(3) no
F44 C33 . . 1.346(3) no
F45 C33 . . 1.345(3) no
F46 C34 . . 1.342(3) no
F47 C34 . . 1.346(3) no
F48 C35 . . 1.341(4) no
F49 C35 . . 1.341(4) no
F50 C36 . . 1.328(3) no
F51 C36 . . 1.322(4) no
F52 C36 . . 1.314(4) no
O1 C1 . . 1.253(3) no
O2 C1 . . 1.242(3) no
O3 C8 . . 1.247(3) no
O4 C8 . . 1.250(3) no
O5 C15 . . 1.142(4) yes
O6 C16 . . 1.148(4) yes
O7 C17 . . 1.145(3) yes
O8 C18 . . 1.146(4) yes
O11 C23 . . 1.248(3) no
O12 C23 . . 1.248(3) no
O13 C30 . . 1.255(3) no
O14 C30 . . 1.247(3) no
O15 C37 . . 1.150(3) no
O16 C38 . . 1.151(4) no
O17 C39 . . 1.143(3) no
O18 C40 . . 1.150(4) no
C1 C2 . . 1.549(4) no
C2 C3 . . 1.550(4) no
C3 C4 . . 1.541(4) no
C4 C5 . 1_565 1.610(5) no
C4 C5A . 1_455 1.588(8) no
C5 C6 1_565 1_565 1.553(10) no
C5A C6A 1_455 1_455 1.467(16) no
C6 C7 1_565 . 1.507(9) no
C6A C7 1_455 . 1.634(13) no
C8 C9 . . 1.546(3) no
C9 C10 . . 1.553(4) no
C10 C11 . . 1.542(4) no
C11 C12 . . 1.561(4) no
C12 C13 . . 1.536(4) no
C13 C14 . . 1.545(4) no
C19 H19C . . 0.9800 no
C19 H19A . . 0.9800 no
C19 H19B . . 0.9800 no
C20 H20B . . 0.9800 no
C20 H20A . . 0.9800 no
C20 H20C . . 0.9800 no
C21 H21A . . 0.9800 no
C21 H21B . . 0.9800 no
C21 H21C . . 0.9800 no
C22 H22B . . 0.9800 no
C22 H22C . . 0.9800 no
C22 H22A . . 0.9800 no
C23 C24 . . 1.539(3) no
C24 C25 . . 1.550(4) no
C25 C26 . . 1.544(4) no
C26 C27 . . 1.558(4) no
C27 C28 . . 1.541(4) no
C28 C29 . . 1.552(5) no
C30 C31 . . 1.548(4) no
C31 C32 . . 1.553(4) no
C32 C33 . . 1.547(4) no
C33 C34 . . 1.555(4) no
C34 C35 . . 1.539(4) no
C35 C36 . . 1.539(4) no
C41 H41A . . 0.9800 no
C41 H41B . . 0.9800 no
C41 H41C . . 0.9800 no
C42 H42A . . 0.9800 no
C42 H42B . . 0.9800 no
C42 H42C . . 0.9800 no
C43 H43A . . 0.9800 no
C43 H43B . . 0.9800 no
C43 H43C . . 0.9800 no
C44 H44A . . 0.9800 no
C44 H44B . . 0.9800 no
C44 H44C . . 0.9800 no

loop_
_geom_hbond_atom_site_label_D
_geom_hbond_atom_site_label_H
_geom_hbond_atom_site_label_A
_geom_hbond_site_symmetry_A
_geom_hbond_distance_DH
_geom_hbond_distance_HA
_geom_hbond_distance_DA
_geom_hbond_angle_DHA
_geom_hbond_publ_flag
C20 H20A F29 1_565 0.9800 2.4700 2.977(3) 112.00 no
C20 H20A O3 . 0.9800 2.5900 2.953(3) 102.00 no
C22 H22A F42 1_455 0.9800 2.4200 2.997(3) 117.00 no
C22 H22A O2 . 0.9800 2.5700 2.922(3) 101.00 no
C22 H22C F27 . 0.9800 2.4800 3.363(3) 150.00 no
C41 H41A O18 2_755 0.9800 2.5500 3.299(4) 133.00 no
C42 H42A F1 1_655 0.9800 2.5200 3.371(3) 145.00 no
C42 H42C O10 . 0.9800 2.4400 3.344(4) 153.00 no
C43 H43C O9 1_645 0.9800 2.5600 3.424(4) 147.00 no
C44 H44A F14 1_545 0.9800 2.4300 3.313(3) 150.00 no
C44 H44C O14 . 0.9800 2.5800 2.920(3) 100.00 no

loop_
_geom_torsion_atom_site_label_1
_geom_torsion_atom_site_label_2
_geom_torsion_atom_site_label_3
_geom_torsion_atom_site_label_4
_geom_torsion_site_symmetry_1
_geom_torsion_site_symmetry_2
_geom_torsion_site_symmetry_3
_geom_torsion_site_symmetry_4
_geom_torsion
_geom_torsion_publ_flag
O1 Ru1 Ru2 O2 . . . . -15.43(7) yes
O1 Ru1 Ru2 O4 . . . . -97.64(7) no
O1 Ru1 Ru2 C16 . . . . 170.26(10) no
O1 Ru1 Ru2 C18 . . . . 81.47(10) no
O3 Ru1 Ru2 O2 . . . . 66.73(7) no
O3 Ru1 Ru2 O4 . . . . -15.48(7) yes
O3 Ru1 Ru2 C16 . . . . -107.59(10) no
O3 Ru1 Ru2 C18 . . . . 163.62(10) no
C15 Ru1 Ru2 O2 . . . . 163.31(10) no
C15 Ru1 Ru2 O4 . . . . 81.10(10) no
C15 Ru1 Ru2 C16 . . . . -11.01(13) no
C15 Ru1 Ru2 C18 . . . . -99.80(13) no
C17 Ru1 Ru2 O2 . . . . -106.44(10) no
C17 Ru1 Ru2 O4 . . . . 171.35(10) no
C17 Ru1 Ru2 C16 . . . . 79.24(13) no
C17 Ru1 Ru2 C18 . . . . -9.55(13) no
O1 Ru1 S1 O9 . . . . -48.27(11) no
O1 Ru1 S1 C19 . . . . -174.06(13) no
O1 Ru1 S1 C20 . . . . 76.14(12) no
O3 Ru1 S1 O9 . . . . -130.13(11) no
O3 Ru1 S1 C19 . . . . 104.09(13) no
O3 Ru1 S1 C20 . . . . -5.72(12) no
C15 Ru1 S1 O9 . . . . 133.52(13) no
C15 Ru1 S1 C19 . . . . 7.73(15) no
C15 Ru1 S1 C20 . . . . -102.08(14) no
C17 Ru1 S1 O9 . . . . 42.95(13) no
C17 Ru1 S1 C19 . . . . -82.84(15) no
C17 Ru1 S1 C20 . . . . 167.36(14) no
Ru2 Ru1 O1 C1 . . . . 22.27(16) no
S1 Ru1 O1 C1 . . . . -146.52(17) no
O3 Ru1 O1 C1 . . . . -59.30(17) no
C17 Ru1 O1 C1 . . . . 119.68(18) no
Ru2 Ru1 O3 C8 . . . . 16.49(17) no
S1 Ru1 O3 C8 . . . . -171.59(18) no
O1 Ru1 O3 C8 . . . . 103.30(18) no
C15 Ru1 O3 C8 . . . . -74.2(2) no
O2 Ru2 S2 O10 . . . . -127.14(11) no
O2 Ru2 S2 C21 . . . . 106.97(12) no
O2 Ru2 S2 C22 . . . . -2.50(12) no
O4 Ru2 S2 O10 . . . . -45.30(11) no
O4 Ru2 S2 C21 . . . . -171.19(12) no
O4 Ru2 S2 C22 . . . . 79.34(12) no
C16 Ru2 S2 O10 . . . . 47.11(13) no
C16 Ru2 S2 C21 . . . . -78.78(15) no
C16 Ru2 S2 C22 . . . . 171.74(14) no
C18 Ru2 S2 O10 . . . . 136.06(13) no
C18 Ru2 S2 C21 . . . . 10.17(15) no
C18 Ru2 S2 C22 . . . . -99.30(14) no
Ru1 Ru2 O2 C1 . . . . 15.60(17) no
S2 Ru2 O2 C1 . . . . -172.93(18) no
O4 Ru2 O2 C1 . . . . 102.09(18) no
C18 Ru2 O2 C1 . . . . -75.67(19) no
Ru1 Ru2 O4 C8 . . . . 21.65(16) no
S2 Ru2 O4 C8 . . . . -146.97(17) no
O2 Ru2 O4 C8 . . . . -59.66(17) no
C16 Ru2 O4 C8 . . . . 119.50(18) no
O11 Ru3 S3 C41 . . . . -111.80(12) no
O11 Ru3 S3 C42 . . . . -1.74(12) no
O13 Ru3 S3 O19 . . . . 39.70(10) no
O13 Ru3 S3 C41 . . . . 165.35(12) no
O13 Ru3 S3 C42 . . . . -84.59(12) no
C37 Ru3 S3 O19 . . . . -54.41(13) no
C37 Ru3 S3 C41 . . . . 71.25(14) no
C37 Ru3 S3 C42 . . . . -178.69(14) no
C39 Ru3 S3 O19 . . . . -144.52(12) no
C39 Ru3 S3 C41 . . . . -18.86(14) no
C39 Ru3 S3 C42 . . . . 91.20(14) no
Ru4 Ru3 O11 C23 . . . . -17.91(17) no
S3 Ru3 O11 C23 . . . . 171.85(18) no
O13 Ru3 O11 C23 . . . . -103.69(18) no
C39 Ru3 O11 C23 . . . . 72.70(19) no
Ru4 Ru3 O13 C30 . . . . -26.38(16) no
S3 Ru3 O13 C30 . . . . 142.30(17) no
O11 Ru3 O13 C30 . . . . 55.15(17) no
C37 Ru3 O13 C30 . . . . -124.19(18) no
O11 Ru3 Ru4 C40 . . . . 109.10(10) no
O13 Ru3 Ru4 O12 . . . . 99.77(7) no
O13 Ru3 Ru4 O14 . . . . 17.96(7) no
O13 Ru3 Ru4 C38 . . . . -78.75(10) no
O13 Ru3 Ru4 C40 . . . . -167.66(10) no
C37 Ru3 Ru4 O12 . . . . -166.44(10) no
C37 Ru3 Ru4 O14 . . . . 111.75(10) no
C37 Ru3 Ru4 C38 . . . . 15.04(13) no
C37 Ru3 Ru4 C40 . . . . -73.87(13) no
C39 Ru3 Ru4 O12 . . . . -76.81(10) no
C39 Ru3 Ru4 O14 . . . . -158.63(10) no
C39 Ru3 Ru4 C38 . . . . 104.66(12) no
C39 Ru3 Ru4 C40 . . . . 15.76(13) no
O11 Ru3 S3 O19 . . . . 122.54(10) no
O11 Ru3 Ru4 O14 . . . . -65.29(7) no
O11 Ru3 Ru4 C38 . . . . -162.00(10) no
O11 Ru3 Ru4 O12 . . . . 16.53(7) no
Ru3 Ru4 O14 C30 . . . . -17.46(17) no
S4 Ru4 O14 C30 . . . . 172.65(17) no
C38 Ru4 O14 C30 . . . . 73.15(19) no
O14 Ru4 S4 C43 . . . . -105.01(12) no
O12 Ru4 O14 C30 . . . . -103.74(18) no
C38 Ru4 S4 O20 . . . . -134.70(13) no
C38 Ru4 S4 C43 . . . . -8.72(14) no
C38 Ru4 S4 C44 . . . . 101.15(14) no
C40 Ru4 S4 O20 . . . . -45.38(13) no
C40 Ru4 S4 C43 . . . . 80.61(14) no
C40 Ru4 S4 C44 . . . . -169.53(14) no
O14 Ru4 S4 C44 . . . . 4.85(12) no
O14 Ru4 O12 C23 . . . . 58.69(17) no
C40 Ru4 O12 C23 . . . . -120.92(18) no
O12 Ru4 S4 O20 . . . . 47.43(10) no
O12 Ru4 S4 C43 . . . . 173.42(12) no
O12 Ru4 S4 C44 . . . . -76.72(12) no
O14 Ru4 S4 O20 . . . . 129.00(10) no
Ru3 Ru4 O12 C23 . . . . -22.94(16) no
S4 Ru4 O12 C23 . . . . 145.60(17) no
Ru1 O1 C1 O2 . . . . -18.7(3) no
Ru1 O1 C1 C2 . . . . 159.62(14) no
Ru2 O2 C1 C2 . . . . 179.83(14) no
Ru2 O2 C1 O1 . . . . -1.9(3) no
Ru1 O3 C8 C9 . . . . 176.96(14) no
Ru1 O3 C8 O4 . . . . -3.8(3) no
Ru2 O4 C8 C9 . . . . 162.21(15) no
Ru2 O4 C8 O3 . . . . -17.1(3) no
Ru3 O11 C23 O12 . . . . 4.8(3) no
Ru3 O11 C23 C24 . . . . -175.85(14) no
Ru4 O12 C23 O11 . . . . 17.5(3) no
Ru4 O12 C23 C24 . . . . -161.86(14) no
Ru3 O13 C30 O14 . . . . 23.1(3) no
Ru3 O13 C30 C31 . . . . -154.81(15) no
Ru4 O14 C30 O13 . . . . 0.6(3) no
Ru4 O14 C30 C31 . . . . 178.51(14) no
O1 C1 C2 F1 . . . . 63.3(3) no
O1 C1 C2 F2 . . . . -178.20(19) no
O1 C1 C2 C3 . . . . -55.9(3) no
O2 C1 C2 F1 . . . . -118.2(2) no
O2 C1 C2 F2 . . . . 0.3(3) no
O2 C1 C2 C3 . . . . 122.6(2) no
F2 C2 C3 F4 . . . . 82.8(2) no
F2 C2 C3 C4 . . . . -38.7(3) no
C1 C2 C3 F3 . . . . 76.1(2) no
F1 C2 C3 F3 . . . . -43.8(3) no
F1 C2 C3 F4 . . . . -160.2(2) no
F1 C2 C3 C4 . . . . 78.3(3) no
F2 C2 C3 F3 . . . . -160.76(18) no
C1 C2 C3 F4 . . . . -40.3(3) no
C1 C2 C3 C4 . . . . -161.8(2) no
F4 C3 C4 F6 . . . 1_565 -59.0(4) no
F3 C3 C4 C5 . . . 1_565 -62.9(3) no
F4 C3 C4 F5 . . . 1_565 -179.4(4) no
C2 C3 C4 C5 . . . 1_565 175.1(3) no
F3 C3 C4 F6 . . . 1_565 -175.3(3) no
F4 C3 C4 C5 . . . 1_565 53.4(3) no
C2 C3 C4 F5 . . . 1_565 -57.7(4) no
F3 C3 C4 F5 . . . 1_565 64.3(4) no
C2 C3 C4 F6 . . . 1_565 62.7(4) no
F6 C4 C5 C6 1_565 . 1_565 1_565 176.6(6) no
C3 C4 C5 C6 . . 1_565 1_565 60.3(5) no
F5 C4 C5 C6 1_565 . 1_565 1_565 -67.4(6) no
C3 C4 C5 F8 . . 1_565 1_565 -65.1(4) no
F5 C4 C5 F8 1_565 . 1_565 1_565 167.2(5) no
F6 C4 C5 F8 1_565 . 1_565 1_565 51.3(5) no
C3 C4 C5 F7 . . 1_565 1_565 -179.9(3) no
F6 C4 C5 F7 1_565 . 1_565 1_565 -63.6(5) no
F5 C4 C5 F7 1_565 . 1_565 1_565 52.4(5) no
F7 C5 C6 F10 1_565 1_565 1_565 1_565 -80.8(6) no
F7 C5 C6 F9 1_565 1_565 1_565 1_565 161.9(9) no
F8 C5 C6 C7 1_565 1_565 1_565 . -71.6(6) no
F7 C5 C6 C7 1_565 1_565 1_565 . 44.7(7) no
F8 C5 C6 F9 1_565 1_565 1_565 1_565 45.6(10) no
C4 C5 C6 C7 . 1_565 1_565 . 162.5(4) no
C4 C5 C6 F9 . 1_565 1_565 1_565 -80.3(10) no
C4 C5 C6 F10 . 1_565 1_565 1_565 36.9(7) no
F8 C5 C6 F10 1_565 1_565 1_565 1_565 162.8(5) no
F9 C6 C7 F13 1_565 1_565 . 1_565 55.4(10) no
F10 C6 C7 F11 1_565 1_565 . 1_565 49.3(7) no
F10 C6 C7 F12 1_565 1_565 . 1_565 171.1(5) no
C5 C6 C7 F11 1_565 1_565 . 1_565 -74.9(7) no
C5 C6 C7 F12 1_565 1_565 . 1_565 46.9(7) no
C5 C6 C7 F13 1_565 1_565 . 1_565 173.7(6) no
F9 C6 C7 F11 1_565 1_565 . 1_565 166.9(9) no
F9 C6 C7 F12 1_565 1_565 . 1_565 -71.4(9) no
F10 C6 C7 F13 1_565 1_565 . 1_565 -62.1(7) no
O3 C8 C9 F14 . . . . -118.2(2) no
O3 C8 C9 F15 . . . . -0.1(3) no
O4 C8 C9 F14 . . . . 62.4(3) no
O4 C8 C9 F15 . . . . -179.51(19) no
O3 C8 C9 C10 . . . . 122.2(2) no
O4 C8 C9 C10 . . . . -57.2(3) no
F14 C9 C10 F17 . . . . -40.9(2) no
F14 C9 C10 C11 . . . . 81.4(3) no
F15 C9 C10 F16 . . . . 86.0(2) no
F15 C9 C10 F17 . . . . -157.35(17) no
F15 C9 C10 C11 . . . . -35.1(3) no
C8 C9 C10 F16 . . . . -37.4(3) no
F14 C9 C10 F16 . . . . -157.45(19) no
C8 C9 C10 C11 . . . . -158.6(2) no
C8 C9 C10 F17 . . . . 79.2(2) no
F16 C10 C11 F18 . . . . -45.6(3) no
F16 C10 C11 F19 . . . . -162.7(2) no
F17 C10 C11 F18 . . . . -162.4(2) no
F17 C10 C11 F19 . . . . 80.5(3) no
F16 C10 C11 C12 . . . . 77.8(3) no
C9 C10 C11 F18 . . . . 75.5(3) no
C9 C10 C11 F19 . . . . -41.6(3) no
C9 C10 C11 C12 . . . . -161.0(2) no
F17 C10 C11 C12 . . . . -38.9(3) no
F18 C11 C12 F20 . . . . -167.5(2) no
F18 C11 C12 F21 . . . . -52.1(3) no
F19 C11 C12 F20 . . . . -51.8(3) no
F19 C11 C12 F21 . . . . 63.5(3) no
F18 C11 C12 C13 . . . . 68.7(3) no
C10 C11 C12 F20 . . . . 68.7(3) no
C10 C11 C12 F21 . . . . -175.9(2) no
C10 C11 C12 C13 . . . . -55.1(3) no
F19 C11 C12 C13 . . . . -175.6(2) no
F20 C12 C13 F23 . . . . -49.3(3) no
F20 C12 C13 C14 . . . . 71.5(3) no
F20 C12 C13 F22 . . . . -167.5(2) no
F21 C12 C13 F23 . . . . -166.3(2) no
F21 C12 C13 C14 . . . . -45.4(3) no
C11 C12 C13 F22 . . . . -44.0(3) no
C11 C12 C13 F23 . . . . 74.2(3) no
C11 C12 C13 C14 . . . . -165.0(2) no
F21 C12 C13 F22 . . . . 75.6(3) no
F22 C13 C14 F24 . . . . -50.5(4) no
F22 C13 C14 F25 . . . . 69.1(3) no
F23 C13 C14 F24 . . . . -167.0(3) no
F23 C13 C14 F25 . . . . -47.4(3) no
F23 C13 C14 F26 . . . . 72.1(3) no
C12 C13 C14 F24 . . . . 71.5(4) no
C12 C13 C14 F25 . . . . -169.0(3) no
C12 C13 C14 F26 . . . . -49.4(3) no
F22 C13 C14 F26 . . . . -171.4(2) no
O11 C23 C24 F27 . . . . 116.5(2) no
O11 C23 C24 F28 . . . . -1.6(3) no
O11 C23 C24 C25 . . . . -124.1(2) no
O12 C23 C24 F27 . . . . -64.1(3) no
O12 C23 C24 F28 . . . . 177.85(19) no
O12 C23 C24 C25 . . . . 55.4(3) no
F27 C24 C25 F29 . . . . 46.0(2) no
F27 C24 C25 F30 . . . . 162.36(19) no
F27 C24 C25 C26 . . . . -76.3(3) no
F28 C24 C25 F29 . . . . 162.52(17) no
F28 C24 C25 F30 . . . . -81.1(2) no
F28 C24 C25 C26 . . . . 40.2(3) no
C23 C24 C25 F29 . . . . -73.6(2) no
C23 C24 C25 F30 . . . . 42.8(3) no
C23 C24 C25 C26 . . . . 164.1(2) no
F29 C25 C26 F31 . . . . 160.5(2) no
F29 C25 C26 F32 . . . . -82.1(2) no
F29 C25 C26 C27 . . . . 36.9(3) no
F30 C25 C26 F31 . . . . 44.0(3) no
F30 C25 C26 F32 . . . . 161.4(2) no
F30 C25 C26 C27 . . . . -79.6(3) no
C24 C25 C26 F31 . . . . -77.2(3) no
C24 C25 C26 F32 . . . . 40.1(3) no
C24 C25 C26 C27 . . . . 159.1(2) no
F31 C26 C27 F33 . . . . 168.6(2) no
F31 C26 C27 F34 . . . . 52.8(3) no
F31 C26 C27 C28 . . . . -67.9(3) no
F32 C26 C27 F33 . . . . 52.7(3) no
F32 C26 C27 F34 . . . . -63.0(3) no
F32 C26 C27 C28 . . . . 176.3(2) no
C25 C26 C27 F33 . . . . -67.6(3) no
C25 C26 C27 F34 . . . . 176.6(2) no
C25 C26 C27 C28 . . . . 55.9(3) no
F33 C27 C28 F35 . . . . 52.3(3) no
F33 C27 C28 F36 . . . . 170.3(2) no
F33 C27 C28 C29 . . . . -68.6(3) no
F34 C27 C28 F35 . . . . 168.9(2) no
F34 C27 C28 F36 . . . . -73.0(3) no
F34 C27 C28 C29 . . . . 48.1(3) no
C26 C27 C28 F35 . . . . -71.3(3) no
C26 C27 C28 F36 . . . . 46.8(3) no
C26 C27 C28 C29 . . . . 167.8(3) no
F35 C28 C29 F37 . . . . 48.6(4) no
F35 C28 C29 F38 . . . . -69.6(4) no
F35 C28 C29 F39 . . . . 168.8(3) no
F36 C28 C29 F37 . . . . -67.8(3) no
F36 C28 C29 F38 . . . . 174.1(3) no
F36 C28 C29 F39 . . . . 52.4(4) no
C27 C28 C29 F37 . . . . 170.2(3) no
C27 C28 C29 F38 . . . . 52.1(4) no
C27 C28 C29 F39 . . . . -69.6(4) no
O13 C30 C31 F40 . . . . 178.07(19) no
O13 C30 C31 F41 . . . . -62.8(3) no
O13 C30 C31 C32 . . . . 57.5(3) no
O14 C30 C31 F40 . . . . -0.1(3) no
O14 C30 C31 F41 . . . . 119.0(2) no
O14 C30 C31 C32 . . . . -120.7(2) no
F40 C31 C32 F42 . . . . 160.26(18) no
F40 C31 C32 F43 . . . . -82.7(2) no
F40 C31 C32 C33 . . . . 37.8(3) no
F41 C31 C32 F42 . . . . 43.3(3) no
F41 C31 C32 F43 . . . . 160.26(19) no
F41 C31 C32 C33 . . . . -79.2(3) no
C30 C31 C32 F42 . . . . -77.7(2) no
C30 C31 C32 F43 . . . . 39.3(3) no
C30 C31 C32 C33 . . . . 159.9(2) no
F42 C32 C33 F44 . . . . 162.30(19) no
F42 C32 C33 F45 . . . . -80.1(2) no
F42 C32 C33 C34 . . . . 41.1(3) no
F43 C32 C33 F44 . . . . 45.9(3) no
F43 C32 C33 F45 . . . . 163.6(2) no
F43 C32 C33 C34 . . . . -75.3(3) no
C31 C32 C33 F44 . . . . -74.7(3) no
C31 C32 C33 F45 . . . . 43.0(3) no
C31 C32 C33 C34 . . . . 164.2(2) no
F44 C33 C34 F46 . . . . -83.8(3) no
F44 C33 C34 F47 . . . . 158.8(2) no
F44 C33 C34 C35 . . . . 37.3(3) no
F45 C33 C34 F46 . . . . 158.4(2) no
F45 C33 C34 F47 . . . . 41.0(3) no
F45 C33 C34 C35 . . . . -80.6(3) no
C32 C33 C34 F46 . . . . 37.2(3) no
C32 C33 C34 F47 . . . . -80.2(3) no
C32 C33 C34 C35 . . . . 158.3(2) no
F46 C34 C35 F48 . . . . 47.8(3) no
F46 C34 C35 F49 . . . . 166.6(2) no
F46 C34 C35 C36 . . . . -72.2(3) no
F47 C34 C35 F48 . . . . 165.0(2) no
F47 C34 C35 F49 . . . . -76.2(3) no
F47 C34 C35 C36 . . . . 45.0(3) no
C33 C34 C35 F48 . . . . -73.7(3) no
C33 C34 C35 F49 . . . . 45.1(3) no
C33 C34 C35 C36 . . . . 166.3(3) no
F48 C35 C36 F50 . . . . 49.6(3) no
F48 C35 C36 F51 . . . . -70.0(3) no
F48 C35 C36 F52 . . . . 169.0(2) no
F49 C35 C36 F50 . . . . -67.9(3) no
F49 C35 C36 F51 . . . . 172.5(2) no
F49 C35 C36 F52 . . . . 51.5(3) no
C34 C35 C36 F50 . . . . 170.3(2) no
C34 C35 C36 F51 . . . . 50.8(3) no
C34 C35 C36 F52 . . . . -70.3(3) no
